data_2003637
loop_
_publ_author_name
'Smith, G.'
'Byriel, K. A.'
'Kennard, C. H. L.'

_publ_section_title
;
 2-Carboxypyridinium Chloride Monohydrate
;
_journal_issue 7
_journal_name_full 'Acta Crystallographica Section C'
_journal_page_first 1425
_journal_page_last 1427
_journal_paper_doi 10.1107/S0108270195000175
_journal_volume 51
_journal_year 1995
_chemical_compound_source 'see text'
_chemical_formula_moiety 'C6 H6 N O2 , Cl , H2 O'
_chemical_formula_sum 'C6 H8 Cl N O3'
_chemical_formula_weight 177.6
_space_group_IT_number 14
_symmetry_cell_setting monoclinic
_symmetry_space_group_name_Hall '-P 2yn'
_symmetry_space_group_name_H-M 'P 1 21/n 1'
_atom_type_scat_source IntTabIV
_cell_angle_alpha 90
_cell_angle_beta 98.20(1)
_cell_angle_gamma 90
_cell_formula_units_Z 4
_cell_length_a 6.807(1)
_cell_length_b 8.5813(9)
_cell_length_c 13.994(4)
_cell_measurement_reflns_used 25
_cell_measurement_temperature 298(2)
_cell_measurement_theta_max 14
_cell_measurement_theta_min 6
_cell_volume 809.1(3)
_diffrn_measurement_device 'Enraf-Nonius CAD-4'
_diffrn_measurement_method \w/2\q
_diffrn_radiation_type MoK\a
_diffrn_radiation_wavelength 0.71073
_diffrn_reflns_av_R_equivalents 0.029
_diffrn_reflns_limit_h_max 8
_diffrn_reflns_limit_h_min 0
_diffrn_reflns_limit_k_max 11
_diffrn_reflns_limit_k_min 0
_diffrn_reflns_limit_l_max 18
_diffrn_reflns_limit_l_min -18
_diffrn_reflns_number 2109
_diffrn_reflns_theta_max 28
_diffrn_standards_decay_% +-1
_diffrn_standards_interval_count 200
_diffrn_standards_number 3
_exptl_absorpt_coefficient_mu 0.43
_exptl_absorpt_correction_T_max 1.00
_exptl_absorpt_correction_T_min 0.98
_exptl_absorpt_correction_type 'empirical (MolEN; Fair, 1990)'
_exptl_crystal_colour colourless
_exptl_crystal_density_diffrn 1.458
_exptl_crystal_density_meas 1.48
_exptl_crystal_density_method 'flotation in CHCl~3~'
_exptl_crystal_description prismatic
_exptl_crystal_size_max 0.30
_exptl_crystal_size_mid 0.13
_exptl_crystal_size_min 0.10
_refine_diff_density_max 0.31
_refine_diff_density_min -0.20
_refine_ls_extinction_method none
_refine_ls_goodness_of_fit_obs 1.01
_refine_ls_hydrogen_treatment refall
_refine_ls_number_parameters 133
_refine_ls_number_reflns 1041
_refine_ls_R_factor_obs 0.039
_refine_ls_shift/esd_max 0.00
_refine_ls_structure_factor_coef Fsqd
_refine_ls_weighting_scheme
;w = 1/[\s^2^(F~o~^2^)+(0.115P)^2^+0.82P] where P =
[max(F~o~^2^,0)+2F~c~^2^]/3
;
_refine_ls_wR_factor_obs 0.095
_reflns_number_observed 1041
_reflns_number_total 1951
_reflns_observed_criterion I>2.0\s(I)
_cod_data_source_file as1154.cif
_cod_data_source_block as1154a
_cod_original_sg_symbol_H-M 'P 21/n'
_cod_database_code 2003637

loop_
_symmetry_equiv_pos_as_xyz
x,y,z
1/2+x,1/2-y,1/2+z
-x,-y,-z
1/2-x,1/2+y,1/2-z

loop_
_atom_site_label
_atom_site_fract_x
_atom_site_fract_y
_atom_site_fract_z
_atom_site_U_iso_or_equiv
Cl(1) .2617(1) .0006(1) .6465(1) .053(1)
N(1) .3631(3) .2008(3) .4717(2) .043(1)
C(2) .5161(4) .2907(3) .4568(2) .038(1)
C(21) .6955(4) .2773(3) .5328(2) .046(1)
O(22) .8347(3) .3757(2) .5201(2) .056(1)
O(23) .6987(3) .1826(3) .5958(2) .074(1)
C(3) .5008(5) .3839(3) .3769(2) .046(1)
C(4) .3265(5) .3803(4) .3121(2) .056(1)
C(5) .1732(5) .2860(4) .3294(2) .054(1)
C(6) .1938(4) .1955(3) .4112(2) .050(1)
O(100) .1349(3) .3455(3) .6517(2) .058(1)
H(1) .3753(41) .1426(37) .5184(21) .056(9)
H(22) .9341(52) .3569(43) .5637(26) .082(12)
H(3) .6055(41) .4399(33) .3669(20) .052(8)
H(4) .3146(39) .4400(34) .2577(22) .058(9)
H(5) .0605(47) .2775(35) .2832(23) .066(9)
H(6) .0981(43) .1212(38) .4280(20) .060(9)
H(101) .1430(47) .3815(46) .7043(26) .078(12)
H(102) .1620(62) .2428(52) .6589(29) .101(14)

loop_
_geom_angle_atom_site_label_1
_geom_angle_atom_site_label_2
_geom_angle_atom_site_label_3
_geom_angle
_geom_angle_publ_flag
C(6) N(1) C(2) 123.0(2) yes
N(1) C(2) C(3) 119.7(2) yes
N(1) C(2) C(21) 114.7(2) yes
C(3) C(2) C(21) 125.6(2) yes
O(23) C(21) O(22) 127.2(3) yes
O(23) C(21) C(2) 120.0(3) yes
O(22) C(21) C(2) 112.8(2) yes
C(2) C(3) C(4) 118.7(3) yes
C(5) C(4) C(3) 120.0(3) yes
C(4) C(5) C(6) 119.5(3) yes
N(1) C(6) C(5) 119.2(3) yes

loop_
_geom_bond_atom_site_label_1
_geom_bond_atom_site_label_2
_geom_bond_distance
_geom_bond_publ_flag
N(1) C(6) 1.330(3) yes
N(1) C(2) 1.335(3) yes
C(2) C(3) 1.366(4) yes
C(2) C(21) 1.505(4) yes
C(21) O(23) 1.197(3) yes
C(21) O(22) 1.300(3) yes
C(3) C(4) 1.388(4) yes
C(4) C(5) 1.369(4) yes
C(5) C(6) 1.373(4) yes
